data_4348035
loop_
_publ_author_name
'Axelson, Jordan C.'
'Gonzalez, Miguel I.'
'Meihaus, Katie R.'
'Chang, Christopher J.'
'Long, Jeffrey R.'

_publ_section_title
;
 Synthesis and Characterization of a Tetrapodal NO4(4-) Ligand and Its
 Transition Metal Complexes.
;
_journal_issue 15
_journal_name_full 'Inorganic chemistry'
_journal_page_first 7527
_journal_page_last 7534
_journal_paper_doi 10.1021/acs.inorgchem.6b00908
_journal_volume 55
_journal_year 2016
_chemical_formula_moiety 'C11 H13 Cu N O5, H2O'
_chemical_formula_sum 'C11 H15 Cu N O6'
_chemical_formula_weight 320.79
_chemical_name_common jaa28_0m
_chemical_name_systematic '[(C11H11NO4)Cu(H2O)] H2O'
_space_group_crystal_system monoclinic
_space_group_IT_number 14
_space_group_name_Hall '-P 2yn'
_space_group_name_H-M_alt 'P 1 21/n 1'
_atom_sites_solution_hydrogens mixed
_audit_creation_method SHELXL-2014/7
_cell_angle_alpha 90
_cell_angle_beta 90.631(3)
_cell_angle_gamma 90
_cell_formula_units_Z 4
_cell_length_a 8.3978(6)
_cell_length_b 7.3031(5)
_cell_length_c 19.9835(14)
_cell_measurement_reflns_used 7243
_cell_measurement_temperature 100(2)
_cell_measurement_theta_max 25.28
_cell_measurement_theta_min 2.62
_cell_volume 1225.51(15)
_computing_cell_refinement 'Bruker APEX2 v. 2011.4'
_computing_data_collection 'Bruker APEX2 v. 2011.4'
_computing_data_reduction 'Bruker APEX2 v. 2011.4'
_computing_molecular_graphics DIAMOND
_computing_publication_material WinGX
_computing_structure_refinement 'SHELXL-2014/7 (Sheldrick, 2014)'
_computing_structure_solution SHELXT
_diffrn_ambient_temperature 100(2)
_diffrn_detector_area_resol_mean 8.366
_diffrn_measured_fraction_theta_full 1.000
_diffrn_measured_fraction_theta_max 0.999
_diffrn_measurement_device_type 'Bruker APEX-II CCD'
_diffrn_measurement_method '\f and \w scans'
_diffrn_radiation_type MoK\a
_diffrn_radiation_wavelength 0.71073
_diffrn_reflns_av_R_equivalents 0.0611
_diffrn_reflns_av_unetI/netI 0.0419
_diffrn_reflns_Laue_measured_fraction_full 1.000
_diffrn_reflns_Laue_measured_fraction_max 0.999
_diffrn_reflns_limit_h_max 9
_diffrn_reflns_limit_h_min -10
_diffrn_reflns_limit_k_max 8
_diffrn_reflns_limit_k_min -8
_diffrn_reflns_limit_l_max 24
_diffrn_reflns_limit_l_min -23
_diffrn_reflns_number 17809
_diffrn_reflns_point_group_measured_fraction_full 1.000
_diffrn_reflns_point_group_measured_fraction_max 0.999
_diffrn_reflns_theta_full 25.000
_diffrn_reflns_theta_max 25.374
_diffrn_reflns_theta_min 2.038
_diffrn_source 'microfocus sealed tube'
_exptl_absorpt_coefficient_mu 1.805
_exptl_absorpt_correction_T_max 0.9280
_exptl_absorpt_correction_T_min 0.8431
_exptl_absorpt_correction_type analytical
_exptl_absorpt_process_details SADABS
_exptl_crystal_colour blue
_exptl_crystal_density_diffrn 1.728
_exptl_crystal_description block
_exptl_crystal_F_000 652
_exptl_crystal_size_max 0.118
_exptl_crystal_size_mid 0.095
_exptl_crystal_size_min 0.049
_refine_diff_density_max 1.406
_refine_diff_density_min -0.700
_refine_diff_density_rms 0.106
_refine_ls_extinction_method none
_refine_ls_goodness_of_fit_ref 1.055
_refine_ls_hydrogen_treatment constr
_refine_ls_matrix_type full
_refine_ls_number_parameters 174
_refine_ls_number_reflns 2250
_refine_ls_number_restraints 0
_refine_ls_restrained_S_all 1.055
_refine_ls_R_factor_all 0.0527
_refine_ls_R_factor_gt 0.0381
_refine_ls_shift/su_max 0.001
_refine_ls_shift/su_mean 0.000
_refine_ls_structure_factor_coef Fsqd
_refine_ls_weighting_details 'w=1/[\s^2^(Fo^2^)+(0.0358P)^2^+3.5024P] where P=(Fo^2^+2Fc^2^)/3'
_refine_ls_weighting_scheme calc
_refine_ls_wR_factor_gt 0.0868
_refine_ls_wR_factor_ref 0.0945
_reflns_Friedel_coverage 0.000
_reflns_number_gt 1820
_reflns_number_total 2250
_reflns_threshold_expression 'I > 2\s(I)'
_cod_data_source_file jaa28_0m.cif
_cod_data_source_block shelx
_cod_original_sg_symbol_H-M 'P 21/n'
_cod_database_code 4348035
_shelx_shelxl_version_number 2014/7
_shelx_space_group_comment
;
The symmetry employed for this shelxl refinement is uniquely defined
by the following loop, which should always be used as a source of
symmetry information in preference to the above space-group names.
They are only intended as comments.
;
_shelx_estimated_absorpt_t_min 0.815
_shelx_estimated_absorpt_t_max 0.917

loop_
_space_group_symop_operation_xyz
'x, y, z'
'-x+1/2, y+1/2, -z+1/2'
'-x, -y, -z'
'x-1/2, -y-1/2, z-1/2'

loop_
_atom_site_label
_atom_site_type_symbol
_atom_site_fract_x
_atom_site_fract_y
_atom_site_fract_z
_atom_site_U_iso_or_equiv
_atom_site_adp_type
_atom_site_occupancy
_atom_site_site_symmetry_order
_atom_site_calc_flag
_atom_site_refinement_flags_posn
_atom_site_refinement_flags_adp
_atom_site_refinement_flags_occupancy
_atom_site_disorder_assembly
_atom_site_disorder_group
C1 C 0.5885(4) 0.5583(5) 0.42737(17) 0.0122(8) Uani 1 1 d . . . . .
C2 C 0.3486(4) 0.2209(5) 0.20989(18) 0.0113(8) Uani 1 1 d . . . . .
C5 C 0.8058(5) 0.3435(5) 0.46642(18) 0.0198(9) Uani 1 1 d . . . . .
H5A H 0.8512 0.2211 0.4601 0.030 Uiso 1 1 calc R U . . .
H5B H 0.7675 0.3555 0.5124 0.030 Uiso 1 1 calc R U . . .
H5C H 0.8878 0.4361 0.4582 0.030 Uiso 1 1 calc R U . . .
C6 C 0.6681(5) 0.3710(5) 0.41773(18) 0.0150(8) Uani 1 1 d . . . . .
H6 H 0.5867 0.2749 0.4274 0.018 Uiso 1 1 calc R U . . .
C7 C 0.7126(4) 0.3536(5) 0.34409(17) 0.0101(8) Uani 1 1 d . . . . .
C8 C 0.8669(4) 0.3369(5) 0.32258(18) 0.0140(8) Uani 1 1 d . . . . .
H8 H 0.9527 0.3329 0.3539 0.017 Uiso 1 1 calc R U . . .
C9 C 0.8951(4) 0.3260(5) 0.25460(19) 0.0158(8) Uani 1 1 d . . . . .
H9 H 1.0010 0.3134 0.2390 0.019 Uiso 1 1 calc R U . . .
C10 C 0.7698(4) 0.3334(5) 0.20957(18) 0.0138(8) Uani 1 1 d . . . . .
H10 H 0.7883 0.3270 0.1628 0.017 Uiso 1 1 calc R U . . .
C11 C 0.6174(4) 0.3502(4) 0.23342(17) 0.0097(7) Uani 1 1 d . . . . .
C12 C 0.4702(4) 0.3650(5) 0.18832(17) 0.0117(8) Uani 1 1 d . . . . .
H12 H 0.4215 0.4876 0.1968 0.014 Uiso 1 1 calc R U . . .
C13 C 0.5068(5) 0.3559(5) 0.11422(18) 0.0188(9) Uani 1 1 d . . . . .
H13A H 0.5821 0.4533 0.1028 0.028 Uiso 1 1 calc R U . . .
H13B H 0.4082 0.3719 0.0882 0.028 Uiso 1 1 calc R U . . .
H13C H 0.5538 0.2366 0.1038 0.028 Uiso 1 1 calc R U . . .
N1 N 0.5896(3) 0.3607(4) 0.30015(14) 0.0094(6) Uani 1 1 d . . . . .
O1 O 0.4594(3) 0.5878(3) 0.39380(12) 0.0138(5) Uani 1 1 d . . . . .
O3 O 0.2823(3) 0.2417(3) 0.26572(12) 0.0143(6) Uani 1 1 d . . . . .
O5 O 0.6479(3) 0.6738(3) 0.46499(12) 0.0172(6) Uani 1 1 d . . . . .
O7 O 0.1815(3) 0.5918(3) 0.32958(12) 0.0139(5) Uani 1 1 d . . . . .
O9 O 0.2487(3) 0.2588(3) 0.40663(12) 0.0146(6) Uani 1 1 d . . . . .
H9X H 0.2666 0.3051 0.4475 0.017 Uiso 1 1 d R U . . .
H9Y H 0.2962 0.1640 0.4101 0.017 Uiso 1 1 d R U . . .
O10 O 0.4336(6) 0.9506(6) 0.4257(4) 0.0437(19) Uiso 0.787(18) 1 d . . P A 1
O10A O 0.4172(19) 0.954(2) 0.3891(12) 0.034(7) Uiso 0.213(18) 1 d . . P A 2
Cu1 Cu 0.36756(5) 0.41674(6) 0.33050(2) 0.01180(15) Uani 1 1 d . . . . .

loop_
_atom_site_aniso_label
_atom_site_aniso_U_11
_atom_site_aniso_U_22
_atom_site_aniso_U_33
_atom_site_aniso_U_23
_atom_site_aniso_U_13
_atom_site_aniso_U_12
C1 0.016(2) 0.0119(18) 0.0092(17) 0.0025(14) 0.0072(15) -0.0018(15)
C2 0.0061(18) 0.0112(17) 0.0164(19) 0.0005(15) -0.0055(15) 0.0024(14)
C5 0.025(2) 0.021(2) 0.014(2) 0.0008(16) -0.0045(17) 0.0071(18)
C6 0.018(2) 0.0152(19) 0.0114(18) 0.0000(15) -0.0005(16) -0.0004(16)
C7 0.014(2) 0.0063(16) 0.0106(18) -0.0008(13) -0.0020(15) -0.0002(14)
C8 0.0093(19) 0.0141(18) 0.019(2) 0.0006(15) -0.0051(16) 0.0020(15)
C9 0.008(2) 0.0140(18) 0.025(2) -0.0028(16) 0.0032(16) -0.0003(15)
C10 0.013(2) 0.0115(18) 0.017(2) -0.0032(15) 0.0041(16) -0.0024(15)
C11 0.0118(19) 0.0058(16) 0.0114(18) 0.0010(13) -0.0008(15) -0.0032(14)
C12 0.0118(19) 0.0105(17) 0.0127(18) -0.0011(14) -0.0018(15) -0.0007(14)
C13 0.020(2) 0.020(2) 0.017(2) 0.0010(16) -0.0015(17) -0.0033(17)
N1 0.0082(15) 0.0079(14) 0.0121(15) 0.0007(11) 0.0018(12) -0.0004(12)
O1 0.0102(13) 0.0123(12) 0.0190(13) -0.0045(11) 0.0002(11) 0.0011(11)
O3 0.0097(13) 0.0183(13) 0.0151(14) -0.0051(11) 0.0032(11) -0.0043(11)
O5 0.0209(15) 0.0154(13) 0.0151(13) -0.0057(11) -0.0052(11) -0.0020(12)
O7 0.0131(13) 0.0146(13) 0.0139(13) 0.0021(11) -0.0019(10) 0.0032(11)
O9 0.0177(14) 0.0129(12) 0.0130(13) 0.0024(10) -0.0045(11) -0.0019(11)
Cu1 0.0084(3) 0.0121(2) 0.0149(2) -0.00419(18) 0.00103(17) -0.00127(19)

loop_
_atom_type_symbol
_atom_type_description
_atom_type_scat_dispersion_real
_atom_type_scat_dispersion_imag
_atom_type_scat_source
C C 0.0033 0.0016 'International Tables Vol C Tables 4.2.6.8 and 6.1.1.4'
H H 0.0000 0.0000 'International Tables Vol C Tables 4.2.6.8 and 6.1.1.4'
N N 0.0061 0.0033 'International Tables Vol C Tables 4.2.6.8 and 6.1.1.4'
O O 0.0106 0.0060 'International Tables Vol C Tables 4.2.6.8 and 6.1.1.4'
Cu Cu 0.3201 1.2651 'International Tables Vol C Tables 4.2.6.8 and 6.1.1.4'

loop_
_geom_angle_atom_site_label_1
_geom_angle_atom_site_label_2
_geom_angle_atom_site_label_3
_geom_angle
_geom_angle_site_symmetry_1
O5 C1 O1 122.5(3) .
O5 C1 C6 120.8(3) .
O1 C1 C6 116.7(3) .
O7 C2 O3 124.0(3) 2_545
O7 C2 C12 118.1(3) 2_545
O3 C2 C12 117.9(3) .
C6 C5 H5A 109.5 .
C6 C5 H5B 109.5 .
H5A C5 H5B 109.5 .
C6 C5 H5C 109.5 .
H5A C5 H5C 109.5 .
H5B C5 H5C 109.5 .
C5 C6 C7 114.5(3) .
C5 C6 C1 111.6(3) .
C7 C6 C1 107.8(3) .
C5 C6 H6 107.6 .
C7 C6 H6 107.6 .
C1 C6 H6 107.6 .
N1 C7 C8 121.1(3) .
N1 C7 C6 115.5(3) .
C8 C7 C6 123.3(3) .
C7 C8 C9 119.0(3) .
C7 C8 H8 120.5 .
C9 C8 H8 120.5 .
C10 C9 C8 120.1(4) .
C10 C9 H9 120.0 .
C8 C9 H9 120.0 .
C11 C10 C9 118.9(3) .
C11 C10 H10 120.5 .
C9 C10 H10 120.5 .
N1 C11 C10 121.0(3) .
N1 C11 C12 115.4(3) .
C10 C11 C12 123.5(3) .
C13 C12 C11 113.7(3) .
C13 C12 C2 112.8(3) .
C11 C12 C2 108.9(3) .
C13 C12 H12 107.0 .
C11 C12 H12 107.0 .
C2 C12 H12 107.0 .
C12 C13 H13A 109.5 .
C12 C13 H13B 109.5 .
H13A C13 H13B 109.5 .
C12 C13 H13C 109.5 .
H13A C13 H13C 109.5 .
H13B C13 H13C 109.5 .
C7 N1 C11 119.9(3) .
C7 N1 Cu1 121.2(2) .
C11 N1 Cu1 118.5(2) .
C1 O1 Cu1 124.1(2) .
C2 O3 Cu1 120.2(2) .
C2 O7 Cu1 129.3(2) 2
Cu1 O9 H9X 111.5 .
Cu1 O9 H9Y 106.8 .
H9X O9 H9Y 99.7 .
O1 Cu1 O3 178.01(10) .
O1 Cu1 N1 87.94(11) .
O3 Cu1 N1 90.08(11) .
O1 Cu1 O7 84.26(10) .
O3 Cu1 O7 97.50(10) .
N1 Cu1 O7 147.89(11) .
O1 Cu1 O9 93.93(10) .
O3 Cu1 O9 87.04(10) .
N1 Cu1 O9 122.76(10) .
O7 Cu1 O9 88.90(10) .

loop_
_geom_bond_atom_site_label_1
_geom_bond_atom_site_label_2
_geom_bond_distance
_geom_bond_site_symmetry_2
C1 O5 1.231(4) .
C1 O1 1.287(4) .
C1 C6 1.536(5) .
C2 O7 1.253(4) 2_545
C2 O3 1.262(4) .
C2 C12 1.531(5) .
C5 C6 1.516(5) .
C5 H5A 0.9800 .
C5 H5B 0.9800 .
C5 H5C 0.9800 .
C6 C7 1.527(5) .
C6 H6 1.0000 .
C7 N1 1.349(4) .
C7 C8 1.375(5) .
C8 C9 1.384(5) .
C8 H8 0.9500 .
C9 C10 1.378(5) .
C9 H9 0.9500 .
C10 C11 1.376(5) .
C10 H10 0.9500 .
C11 N1 1.359(4) .
C11 C12 1.526(5) .
C12 C13 1.517(5) .
C12 H12 1.0000 .
C13 H13A 0.9800 .
C13 H13B 0.9800 .
C13 H13C 0.9800 .
N1 Cu1 2.009(3) .
O1 Cu1 1.933(2) .
O3 Cu1 1.950(2) .
O7 C2 1.253(4) 2
O7 Cu1 2.019(2) .
O9 Cu1 2.162(2) .
O9 H9X 0.8957 .
O9 H9Y 0.8017 .
